data_4345971
loop_
_publ_author_name
'Borys, Andryj M.'
'Clark, Ewan R.'

_publ_section_title
;
 Adducts of Donor-Functionalized Ar3P with the Soft Lewis Acid I2: Probing
 Simultaneous Lewis Acidity and Basicity at Internally Solvated P(III)
 Centers.
;
_journal_name_full 'Inorganic chemistry'
_journal_paper_doi 10.1021/acs.inorgchem.7b00278
_journal_year 2017
_chemical_formula_moiety 'C18 H15 I P, C32 H12 B F24, 0.5(C H2 Cl2)'
_chemical_formula_sum 'C50.5 H28 B Cl F24 I P'
_chemical_formula_weight 1294.86
_space_group_crystal_system triclinic
_space_group_IT_number 2
_space_group_name_Hall '-P 1'
_space_group_name_H-M_alt 'P -1'
_atom_sites_solution_hydrogens mixed
_audit_creation_date 2017-01-24
_audit_creation_method
;
Olex2 1.2
(compiled 2017.01.04 svn.r3372 for OlexSys, GUI svn.r5289)
;
_cell_angle_alpha 90.8265(10)
_cell_angle_beta 110.2111(11)
_cell_angle_gamma 109.0350(11)
_cell_formula_units_Z 2
_cell_length_a 12.47595(15)
_cell_length_b 13.15500(16)
_cell_length_c 17.7202(2)
_cell_measurement_reflns_used 42240
_cell_measurement_temperature 100.00(10)
_cell_measurement_theta_max 76.3870
_cell_measurement_theta_min 3.5590
_cell_volume 2553.34(6)
_computing_cell_refinement 'CrysAlisPro 1.171.38.41 (Rigaku OD, 2015)'
_computing_data_collection 'CrysAlisPro 1.171.38.41 (Rigaku OD, 2015)'
_computing_data_reduction 'CrysAlisPro 1.171.38.41 (Rigaku OD, 2015)'
_computing_molecular_graphics 'Olex2 (Dolomanov et al., 2009)'
_computing_publication_material 'Olex2 (Dolomanov et al., 2009)'
_computing_structure_refinement 'ShelXL (Sheldrick, 2015)'
_diffrn_ambient_environment N~2~
_diffrn_ambient_temperature 100.00(10)
_diffrn_detector 'CCD plate'
_diffrn_detector_area_resol_mean 5.2887
_diffrn_detector_type AtlasS2
_diffrn_measured_fraction_theta_full 1.000
_diffrn_measured_fraction_theta_max 1.000
_diffrn_measurement_details
;
List of Runs (angles in degrees, time in seconds):

  # Type    Start    End  Width  t~exp~   \w     \q     \k     \f   Frames
--------------------------------------------------------------------------
  1  \w   -115.00 -17.00   1.00    3.00    --  -41.14 -38.00 150.00   98
  2  \w   -113.00 -65.00   1.00    3.00    --  -41.14-138.00 146.00   48
  3  \w   -117.00  -9.00   1.00    3.00    --  -41.14 -77.00  90.00  108
  4  \w    -31.00  69.00   1.00    3.00    --   41.14 -57.00 -30.00  100
  5  \w      1.00  82.00   1.00    3.00    --   41.14 -99.00-150.00   81
  6  \w     13.00 113.00   1.00    3.00    --   41.14  57.00 120.00  100
  7  \w     23.00  97.00   1.00    3.00    --   41.14-125.00   0.00   74
  8  \w     29.00 109.00   1.00   12.00    --  112.00 -94.00  90.00   80
  9  \w     29.00 109.00   1.00   12.00    --  112.00 -94.00-120.00   80
 10  \w     83.00 178.00   1.00   12.00    --  112.00  61.00  30.00   95
 11  \w     36.00 116.00   1.00   12.00    --  112.00-111.00  90.00   80
 12  \w     84.00 178.00   1.00   12.00    --  112.00  30.00-150.00   94
 13  \w    100.00 178.00   1.00   12.00    --  112.00 111.00 -90.00   78
 14  \w     39.00 138.00   1.00   12.00    --  112.00 -45.00 150.00   99
 15  \w     36.00 116.00   1.00   12.00    --  112.00-111.00 -30.00   80
 16  \w     36.00 116.00   1.00   12.00    --  112.00-111.00-150.00   80
 17  \w     91.00 178.00   1.00   12.00    --  112.00 131.00  32.00   87
 18  \w     29.00 109.00   1.00   12.00    --  112.00 -94.00  30.00   80
 19  \w     40.00 141.00   1.00   12.00    --  112.00 -61.00 -60.00  101
 20  \w    100.00 178.00   1.00   12.00    --  112.00 111.00 -60.00   78
 21  \w     36.00 140.00   1.00   12.00    --  112.00 -30.00-120.00  104
 22  \w     29.00 109.00   1.00   12.00    --  112.00 -94.00 -30.00   80
 23  \w     57.00 151.00   1.00   12.00    --  112.00 178.00 -90.00   94
 24  \w     36.00 140.00   1.00   12.00    --  112.00 -30.00  30.00  104
 25  \w     84.00 178.00   1.00   12.00    --  112.00  30.00 -90.00   94
 26  \w     40.00 128.00   1.00   12.00    --  112.00-138.00 146.00   88
 27  \w     29.00 109.00   1.00   12.00    --  112.00 -94.00 120.00   80
 28  \w     36.00 116.00   1.00   12.00    --  112.00-111.00-120.00   80
 29  \w   -113.00 -13.00   1.00    3.00    --  -41.14 -57.00 -60.00  100
 30  \w   -115.00 -17.00   1.00    3.00    --  -41.14 -38.00 -30.00   98
 31  \w     13.00 113.00   1.00    3.00    --   41.14  57.00-150.00  100
 32  \w      9.00 117.00   1.00    3.00    --   41.14  77.00 -30.00  108
 33  \w      1.00  82.00   1.00    3.00    --   41.14 -99.00 120.00   81
 34  \w      9.00 117.00   1.00    3.00    --   41.14  77.00-120.00  108
 35  \w     84.00 178.00   1.00   12.00    --  112.00  30.00 120.00   94
 36  \w     79.00 178.00   1.00   12.00    --  112.00  77.00 -90.00   99
 37  \w     86.00 178.00   1.00   12.00    --  112.00  45.00 150.00   92
 38  \w     83.00 137.00   1.00   12.00    --  112.00  61.00  60.00   54
 39  \w     83.00 178.00   1.00   12.00    --  112.00  61.00 -30.00   95
;
_diffrn_measurement_device 'four-circle diffractometer'
_diffrn_measurement_device_type 'SuperNova, Dual, Cu at zero, AtlasS2'
_diffrn_measurement_method '\w scans'
_diffrn_orient_matrix_type 'CrysAlisPro convention (1999,Acta A55,543-557)'
_diffrn_orient_matrix_UB_11 -0.0446577000
_diffrn_orient_matrix_UB_12 -0.0124832000
_diffrn_orient_matrix_UB_13 -0.0934267000
_diffrn_orient_matrix_UB_21 0.0837227000
_diffrn_orient_matrix_UB_22 0.1177746000
_diffrn_orient_matrix_UB_23 0.0052356000
_diffrn_orient_matrix_UB_31 0.1037964000
_diffrn_orient_matrix_UB_32 -0.0405191000
_diffrn_orient_matrix_UB_33 0.0025683000
_diffrn_radiation_monochromator mirror
_diffrn_radiation_probe x-ray
_diffrn_radiation_type CuK\a
_diffrn_radiation_wavelength 1.54184
_diffrn_reflns_av_R_equivalents 0.0432
_diffrn_reflns_av_unetI/netI 0.0226
_diffrn_reflns_Laue_measured_fraction_full 1.000
_diffrn_reflns_Laue_measured_fraction_max 1.000
_diffrn_reflns_limit_h_max 15
_diffrn_reflns_limit_h_min -13
_diffrn_reflns_limit_k_max 16
_diffrn_reflns_limit_k_min -16
_diffrn_reflns_limit_l_max 21
_diffrn_reflns_limit_l_min -21
_diffrn_reflns_number 50646
_diffrn_reflns_point_group_measured_fraction_full 1.000
_diffrn_reflns_point_group_measured_fraction_max 1.000
_diffrn_reflns_theta_full 67.684
_diffrn_reflns_theta_max 71.905
_diffrn_reflns_theta_min 2.685
_diffrn_source 'micro-focus sealed X-ray tube'
_diffrn_source_type 'SuperNova (Cu) X-ray Source'
_exptl_absorpt_coefficient_mu 6.847
_exptl_absorpt_correction_T_max 0.585
_exptl_absorpt_correction_T_min 0.233
_exptl_absorpt_correction_type gaussian
_exptl_absorpt_process_details
;
CrysAlisPro 1.171.38.41 (Rigaku Oxford Diffraction, 2015)
Numerical absorption correction based on gaussian integration over
            a multifaceted crystal model
Empirical absorption correction using spherical harmonics,
 implemented in SCALE3 ABSPACK scaling algorithm.
;
_exptl_crystal_colour 'clear colourless'
_exptl_crystal_colour_lustre clear
_exptl_crystal_colour_primary colourless
_exptl_crystal_density_diffrn 1.684
_exptl_crystal_description hexagonal
_exptl_crystal_F_000 1274
_exptl_crystal_size_max 0.349
_exptl_crystal_size_mid 0.258
_exptl_crystal_size_min 0.088
_refine_diff_density_max 1.126
_refine_diff_density_min -2.000
_refine_diff_density_rms 0.080
_refine_ls_extinction_method none
_refine_ls_goodness_of_fit_ref 1.018
_refine_ls_hydrogen_treatment mixed
_refine_ls_matrix_type full
_refine_ls_number_parameters 752
_refine_ls_number_reflns 10020
_refine_ls_number_restraints 108
_refine_ls_restrained_S_all 1.027
_refine_ls_R_factor_all 0.0387
_refine_ls_R_factor_gt 0.0385
_refine_ls_shift/su_max 0.002
_refine_ls_shift/su_mean 0.000
_refine_ls_structure_factor_coef Fsqd
_refine_ls_weighting_details 'w=1/[\s^2^(Fo^2^)+(0.0447P)^2^+5.2572P] where P=(Fo^2^+2Fc^2^)/3'
_refine_ls_weighting_scheme calc
_refine_ls_wR_factor_gt 0.0950
_refine_ls_wR_factor_ref 0.0951
_reflns_Friedel_coverage 0.000
_reflns_number_gt 9940
_reflns_number_total 10020
_reflns_threshold_expression 'I > 2\s(I)'
_cod_data_source_file ic7b00278_si_002.cif
_cod_data_source_block '[3g]BArF'
_cod_original_cell_volume 2553.33(5)
_cod_original_formula_sum 'C50.50 H28 B Cl F24 I P'
_cod_database_code 4345971
_shelx_shelxl_version_number 2016/6
_chemical_oxdiff_formula 'C50.5 P1 B1 I1 F24 H28 Cl1'
_chemical_oxdiff_usercomment 'ABS-128/131 BArF Salt'
_shelx_space_group_comment
;
The symmetry employed for this shelxl refinement is uniquely defined
by the following loop, which should always be used as a source of
symmetry information in preference to the above space-group names.
They are only intended as comments.
;
_cell_oxdiff_angle_alpha 90.8265(10)
_cell_oxdiff_angle_beta 110.2111(11)
_cell_oxdiff_angle_gamma 109.0350(11)
_cell_oxdiff_length_a 12.47595(15)
_cell_oxdiff_length_b 13.15500(16)
_cell_oxdiff_length_c 17.7202(2)
_cell_oxdiff_measurement_reflns_used 42240
_cell_oxdiff_volume 2553.33(5)
_reflns_odcompleteness_completeness 100.00
_reflns_odcompleteness_iscentric 1
_reflns_odcompleteness_theta 66.97
_olex2_refinement_description
;
1. Fixed Uiso
 At 1.2 times of:
  All C(H) groups, All C(H,H) groups
2. Restrained distances
 F33-F31 \\sim F31-F32 \\sim F32-F33
 with sigma of 0.02
 F32-C51 \\sim F31-C51 \\sim F33-C51
 with sigma of 0.02
 F7-F8 \\sim F8-F9 \\sim F9-F7
 with sigma of 0.02
 F7-C42 \\sim F9-C42 \\sim F8-C42
 with sigma of 0.02
 F13-F14 \\sim F14-F15 \\sim F15-F13 \\sim F16-F17 \\sim F17-F18 \\sim F18-F16
 with sigma of 0.02
 F15-C27 \\sim F17-C27 \\sim F14-C27 \\sim F16-C27 \\sim F13-C27 \\sim F18-C27
 with sigma of 0.02
 F19-F20 \\sim F20-F21 \\sim F21-F19
 with sigma of 0.02
 F20-C35 \\sim F21-C35 \\sim F19-C35
 with sigma of 0.02
 F25-F26 \\sim F26-F27 \\sim F27-F25 \\sim F28-F29 \\sim F29-F30 \\sim F30-F28
 with sigma of 0.02
 F25-C26 \\sim F26-C26 \\sim F28-C26 \\sim F29-C26 \\sim F27-C26 \\sim F30-C26
 with sigma of 0.02
 F31-F32 \\sim F32-F33 \\sim F33-F31 \\sim F34-F35 \\sim F35-F36 \\sim F36-F34
 with sigma of 0.02
 F33-C51 \\sim F35-C51 \\sim F32-C51 \\sim F34-C51 \\sim F31-C51 \\sim F36-C51
 with sigma of 0.02
 Cl1-C19 \\sim Cl1_$1-C19_$1
 with sigma of 0.02
 Cl1-C19 \\sim Cl2-C19 \\sim Cl2_$1-C19_$1 \\sim Cl1_$1-C19_$1
 with sigma of 0.02
 Cl2-C19 \\sim Cl1-C19
 with sigma of 0.02
3. Uiso/Uaniso restraints and constraints
Uanis(F17) = Uanis(F13)
Uanis(F18) = Uanis(F14)
Uanis(F15) = Uanis(F16)
Uanis(F30) = Uanis(F26)
Uanis(F27) = Uanis(F28)
Uanis(F25) = Uanis(F29)
Uanis(F35) = Uanis(F31)
Uanis(F36) = Uanis(F32)
Uanis(F33) = Uanis(F34)
Uiso(Cl1) = Uiso(Cl2)
4. Others
 Sof(F15)=Sof(F13)=Sof(F14)=1-FVAR(1)
 Sof(F18)=Sof(F17)=Sof(F16)=FVAR(1)
 Sof(F27)=Sof(F25)=Sof(F26)=1-FVAR(2)
 Sof(F30)=Sof(F28)=Sof(F29)=FVAR(2)
 Sof(F36)=Sof(F35)=Sof(F34)=1-FVAR(3)
 Sof(F33)=Sof(F32)=Sof(F31)=FVAR(3)
 Fixed Sof: Cl1(0.5) C19(0.5) H19A(0.5) H19B(0.5) Cl2(0.5)
5.a Secondary CH2 refined with riding coordinates:
 C19(H19A,H19B)
5.b Aromatic/amide H refined with riding coordinates:
 C33(H33), C29(H29), C37(H37), C25(H25), C49(H49), C23(H23), C31(H31),
 C21(H21), C41(H41), C6(H6), C14(H14), C8(H8), C39(H39), C5(H5), C9(H9),
 C18(H18), C12(H12), C2(H2), C10(H10), C17(H17), C16(H16), C3(H3), C11(H11),
 C15(H15)
;
_olex2_submission_special_instructions 'No special instructions were received'
_oxdiff_exptl_absorpt_empirical_details
;
Empirical correction (ABSPACK) includes:
- Absorption correction using spherical harmonics
- Frame scaling
;
_oxdiff_exptl_absorpt_empirical_full_max 2.824
_oxdiff_exptl_absorpt_empirical_full_min 0.633

loop_
_space_group_symop_id
_space_group_symop_operation_xyz
1 'x, y, z'
2 '-x, -y, -z'

loop_
_atom_site_label
_atom_site_type_symbol
_atom_site_fract_x
_atom_site_fract_y
_atom_site_fract_z
_atom_site_U_iso_or_equiv
_atom_site_adp_type
_atom_site_occupancy
_atom_site_site_symmetry_order
_atom_site_calc_flag
_atom_site_refinement_flags_posn
_atom_site_refinement_flags_occupancy
_atom_site_disorder_assembly
_atom_site_disorder_group
I1 I -0.09433(2) -0.41850(2) 0.72588(2) 0.02643(7) Uani 1 1 d . . . .
P1 P 0.11025(6) -0.29634(5) 0.79062(4) 0.01963(14) Uani 1 1 d . . . .
F10 F 0.7342(2) 0.27779(18) 0.44219(11) 0.0449(5) Uani 1 1 d . . . .
F12 F 0.7769(2) 0.44349(18) 0.48334(13) 0.0452(5) Uani 1 1 d . . . .
F4 F 0.6791(2) 0.77475(16) 0.67518(14) 0.0508(6) Uani 1 1 d . . . .
F2 F 0.3978(2) 0.03356(17) 0.40573(13) 0.0436(5) Uani 1 1 d . . . .
F18 F 0.4913(2) -0.1350(2) 0.71731(14) 0.0357(6) Uani 0.874(7) 1 d D P A 1
F6 F 0.6153(3) 0.64639(18) 0.57745(14) 0.0541(6) Uani 1 1 d . . . .
F1 F 0.3101(3) -0.07817(16) 0.46947(14) 0.0512(6) Uani 1 1 d . . . .
F33 F 0.1440(2) 0.3308(2) 0.57552(16) 0.0459(7) Uani 0.869(3) 1 d D P B 1
F30 F 0.4409(5) 0.2668(2) 0.9443(3) 0.0557(11) Uani 0.870(10) 1 d D P C 1
F19 F 1.0920(2) 0.2725(3) 0.75746(15) 0.0596(7) Uani 1 1 d D . D 1
F3 F 0.2039(2) -0.0225(2) 0.36675(14) 0.0601(7) Uani 1 1 d . . . .
F7 F 0.8278(2) 0.5489(2) 0.96802(13) 0.0539(6) Uani 1 1 d D . E 1
F5 F 0.4899(2) 0.6818(2) 0.62147(16) 0.0548(6) Uani 1 1 d . . . .
F11 F 0.9210(2) 0.3824(3) 0.49964(14) 0.0624(8) Uani 1 1 d . . . .
F8 F 0.6601(2) 0.5533(3) 0.96511(13) 0.0630(7) Uani 1 1 d D . F 1
F20 F 0.9752(2) 0.1919(3) 0.81737(18) 0.0729(9) Uani 1 1 d D . G 1
F28 F 0.4366(5) 0.1147(4) 0.9857(2) 0.0603(10) Uani 0.870(10) 1 d D P C 1
F21 F 1.0596(2) 0.3634(3) 0.84139(16) 0.0748(9) Uani 1 1 d D . H 1
F17 F 0.6647(2) -0.0691(2) 0.8131(3) 0.0594(11) Uani 0.874(7) 1 d D P A 1
F29 F 0.2848(2) 0.1239(4) 0.8895(2) 0.0523(11) Uani 0.870(10) 1 d D P C 1
F16 F 0.5037(5) -0.1538(2) 0.8382(2) 0.0575(12) Uani 0.874(7) 1 d D P A 1
F32 F 0.0788(3) 0.2777(3) 0.44891(15) 0.0570(8) Uani 0.869(3) 1 d D P B 1
C30 C 0.8986(2) 0.2907(2) 0.71652(17) 0.0206(5) Uani 1 1 d . . . .
C33 C 0.7002(2) 0.3162(2) 0.59832(15) 0.0169(5) Uani 1 1 d . . . .
H33 H 0.634400 0.325396 0.557675 0.020 Uiso 1 1 calc R . . .
F9 F 0.7935(4) 0.6965(2) 0.95288(15) 0.0903(12) Uani 1 1 d D . I 1
F31 F 0.0276(2) 0.1677(2) 0.5263(2) 0.0604(9) Uani 0.869(3) 1 d D P B 1
C48 C 0.3161(2) 0.1006(2) 0.48898(16) 0.0197(5) Uani 1 1 d . . . .
C29 C 0.7922(2) 0.2780(2) 0.73072(16) 0.0189(5) Uani 1 1 d . . . .
H29 H 0.789622 0.261371 0.781052 0.023 Uiso 1 1 calc R . . .
C28 C 0.6892(2) 0.28916(19) 0.67232(15) 0.0155(5) Uani 1 1 d . . . .
C47 C 0.2168(2) 0.1325(2) 0.47768(16) 0.0203(5) Uani 1 1 d . . . .
C37 C 0.6540(2) 0.4489(2) 0.81068(16) 0.0190(5) Uani 1 1 d . . . .
H37 H 0.670208 0.401162 0.847514 0.023 Uiso 1 1 calc R . . .
C38 C 0.6872(3) 0.5583(2) 0.84019(17) 0.0233(6) Uani 1 1 d . . . .
C20 C 0.5413(2) 0.1976(2) 0.75482(15) 0.0171(5) Uani 1 1 d . . . .
C24 C 0.5279(3) 0.0215(2) 0.80109(17) 0.0227(5) Uani 1 1 d . . . .
C25 C 0.5599(2) 0.0985(2) 0.75216(16) 0.0194(5) Uani 1 1 d . . . .
H25 H 0.594761 0.083628 0.716601 0.023 Uiso 1 1 calc R . . .
C46 C 0.2304(2) 0.2159(2) 0.53299(16) 0.0189(5) Uani 1 1 d . . . .
C44 C 0.4426(2) 0.2359(2) 0.61001(15) 0.0159(5) Uani 1 1 d . . . .
C13 C 0.2103(2) -0.3666(2) 0.78880(18) 0.0241(6) Uani 1 1 d . . . .
C45 C 0.3408(2) 0.2666(2) 0.59756(15) 0.0170(5) Uani 1 1 d . . . .
C32 C 0.8066(2) 0.3298(2) 0.58395(16) 0.0190(5) Uani 1 1 d . . . .
C49 C 0.4263(2) 0.1512(2) 0.55347(16) 0.0178(5) Uani 1 1 d . . . .
H49 H 0.491318 0.128089 0.559274 0.021 Uiso 1 1 calc R . . .
C23 C 0.4782(3) 0.0405(2) 0.85638(17) 0.0240(6) Uani 1 1 d . . . .
H23 H 0.458579 -0.010380 0.889847 0.029 Uiso 1 1 calc R . . .
C40 C 0.6164(2) 0.5961(2) 0.70450(17) 0.0210(5) Uani 1 1 d . . . .
C31 C 0.9070(2) 0.3166(2) 0.64250(17) 0.0201(5) Uani 1 1 d . . . .
H31 H 0.977666 0.324838 0.632556 0.024 Uiso 1 1 calc R . . .
C22 C 0.4586(2) 0.1381(2) 0.86008(16) 0.0223(5) Uani 1 1 d . . . .
C21 C 0.4866(2) 0.2134(2) 0.80898(16) 0.0195(5) Uani 1 1 d . . . .
H21 H 0.468425 0.276367 0.810854 0.023 Uiso 1 1 calc R . . .
C41 C 0.5797(2) 0.4862(2) 0.67555(16) 0.0183(5) Uani 1 1 d . . . .
H41 H 0.542460 0.463406 0.619804 0.022 Uiso 1 1 calc R . . .
C36 C 0.5973(2) 0.4088(2) 0.72781(15) 0.0165(5) Uani 1 1 d . . . .
C6 C 0.2003(3) -0.1451(2) 0.92690(18) 0.0278(6) Uani 1 1 d . . . .
H6 H 0.229404 -0.095329 0.895538 0.033 Uiso 1 1 calc R . . .
C14 C 0.2993(3) -0.3709(3) 0.8612(2) 0.0325(7) Uani 1 1 d . . . .
H14 H 0.306687 -0.337408 0.910277 0.039 Uiso 1 1 calc R . . .
C50 C 0.3056(3) 0.0087(2) 0.43255(18) 0.0275(6) Uani 1 1 d . . . .
C8 C 0.0639(3) -0.1136(3) 0.74028(19) 0.0331(7) Uani 1 1 d . . . .
H8 H 0.006975 -0.131766 0.765194 0.040 Uiso 1 1 calc R . . .
C1 C 0.1347(2) -0.2536(2) 0.89355(17) 0.0230(5) Uani 1 1 d . . . .
C39 C 0.6685(3) 0.6330(2) 0.78748(18) 0.0245(6) Uani 1 1 d . . . .
H39 H 0.690240 0.705670 0.807015 0.029 Uiso 1 1 calc R . . .
C34 C 0.8107(3) 0.3579(3) 0.50314(18) 0.0272(6) Uani 1 1 d . . . .
C7 C 0.1306(3) -0.1803(2) 0.73859(17) 0.0250(6) Uani 1 1 d . . . .
C51 C 0.1227(2) 0.2493(2) 0.52172(17) 0.0247(6) Uani 1 1 d D . . .
C5 C 0.2221(3) -0.1116(3) 1.00691(19) 0.0315(7) Uani 1 1 d . . . .
H5 H 0.266140 -0.039095 1.029306 0.038 Uiso 1 1 calc R . . .
C9 C 0.0841(4) -0.0194(3) 0.7040(2) 0.0449(9) Uani 1 1 d . . . .
H9 H 0.041993 0.026828 0.705609 0.054 Uiso 1 1 calc R . . .
C18 C 0.1989(3) -0.4162(3) 0.71491(19) 0.0291(6) Uani 1 1 d . . . .
H18 H 0.138366 -0.414354 0.666832 0.035 Uiso 1 1 calc R . . .
C43 C 0.6002(3) 0.6744(2) 0.6449(2) 0.0289(6) Uani 1 1 d . . . .
C35 C 1.0065(3) 0.2800(3) 0.78255(19) 0.0321(7) Uani 1 1 d D . . .
C4 C 0.1789(3) -0.1851(3) 1.05347(19) 0.0327(7) Uani 1 1 d . . . .
C26 C 0.4051(3) 0.1625(2) 0.91887(18) 0.0306(7) Uani 1 1 d D . . .
B1 B 0.5675(2) 0.2833(2) 0.69142(17) 0.0152(5) Uani 1 1 d . . . .
C12 C 0.2135(3) -0.1553(3) 0.69920(18) 0.0338(7) Uani 1 1 d . . . .
H12 H 0.257144 -0.200262 0.698026 0.041 Uiso 1 1 calc R . . .
C2 C 0.0923(3) -0.3281(3) 0.9408(2) 0.0365(7) Uani 1 1 d . . . .
H2 H 0.048624 -0.400745 0.918637 0.044 Uiso 1 1 calc R . . .
C10 C 0.1674(4) 0.0050(3) 0.6653(2) 0.0526(12) Uani 1 1 d . . . .
H10 H 0.180905 0.068158 0.641483 0.063 Uiso 1 1 calc R . . .
C17 C 0.2790(3) -0.4683(3) 0.7140(2) 0.0355(7) Uani 1 1 d . . . .
H17 H 0.273846 -0.499756 0.664913 0.043 Uiso 1 1 calc R . . .
C16 C 0.3665(3) -0.4736(3) 0.7860(2) 0.0370(7) Uani 1 1 d . . . .
H16 H 0.419053 -0.509692 0.785060 0.044 Uiso 1 1 calc R . . .
C27 C 0.5487(3) -0.0837(2) 0.79296(18) 0.0300(6) Uani 1 1 d D . . .
C42 C 0.7414(3) 0.5916(3) 0.9303(2) 0.0332(7) Uani 1 1 d D . . .
C3 C 0.1156(4) -0.2937(3) 1.0209(2) 0.0418(8) Uani 1 1 d . . . .
H3 H 0.088737 -0.343581 1.052982 0.050 Uiso 1 1 calc R . . .
C11 C 0.2301(3) -0.0623(3) 0.6618(2) 0.0477(10) Uani 1 1 d . . . .
H11 H 0.283672 -0.045712 0.634279 0.057 Uiso 1 1 calc R . . .
C15 C 0.3767(3) -0.4258(3) 0.8595(2) 0.0391(8) Uani 1 1 d . . . .
H15 H 0.435286 -0.430387 0.907650 0.047 Uiso 1 1 calc R . . .
Cl1 Cl 0.9348(4) -0.0585(3) 0.9079(2) 0.0746(5) Uiso 0.5 1 d D P J -1
C19 C 1.0478(8) 0.0586(8) 0.9788(4) 0.063(3) Uani 0.5 1 d D P J -1
H19A H 1.026904 0.122806 0.965953 0.075 Uiso 0.5 1 calc R P J -1
H19B H 1.127332 0.070704 0.976220 0.075 Uiso 0.5 1 calc R P J -1
F15 F 0.6543(17) -0.0687(17) 0.7757(14) 0.0575(12) Uani 0.126(7) 1 d D P A 2
F13 F 0.4686(16) -0.1668(15) 0.7349(13) 0.0594(11) Uani 0.126(7) 1 d D P A 2
F14 F 0.579(2) -0.1309(13) 0.8609(8) 0.0357(6) Uani 0.126(7) 1 d D P A 2
F27 F 0.2971(16) 0.178(3) 0.8783(10) 0.0603(10) Uani 0.130(10) 1 d D P C 2
F25 F 0.472(2) 0.2591(13) 0.9632(17) 0.0523(11) Uani 0.130(10) 1 d D P C 2
F26 F 0.382(3) 0.0944(13) 0.9679(12) 0.0557(11) Uani 0.130(10) 1 d D P C 2
Cl2 Cl 1.0506(4) 0.0320(3) 1.0803(2) 0.0746(5) Uiso 0.5 1 d D P J -1
F36 F 0.1080(16) 0.2525(17) 0.5920(7) 0.0570(8) Uani 0.131(3) 1 d D P B 2
F35 F 0.1500(14) 0.3509(10) 0.5064(13) 0.0604(9) Uani 0.131(3) 1 d D P B 2
F34 F 0.0240(11) 0.1914(13) 0.4665(9) 0.0459(7) Uani 0.131(3) 1 d D P B 2
H45 H 0.344(3) 0.321(3) 0.634(2) 0.027(9) Uiso 1 1 d . . . .
H47 H 0.141(3) 0.098(3) 0.437(2) 0.018(8) Uiso 1 1 d . . . .
H4 H 0.194(4) -0.161(3) 1.109(3) 0.039(11) Uiso 1 1 d . . . .

loop_
_atom_site_aniso_label
_atom_site_aniso_U_11
_atom_site_aniso_U_22
_atom_site_aniso_U_33
_atom_site_aniso_U_23
_atom_site_aniso_U_13
_atom_site_aniso_U_12
I1 0.01591(9) 0.02355(10) 0.03348(11) -0.00096(7) 0.00784(7) 0.00056(7)
P1 0.0156(3) 0.0208(3) 0.0193(3) 0.0038(2) 0.0062(2) 0.0025(2)
F10 0.0620(14) 0.0493(12) 0.0223(9) 0.0015(8) 0.0183(9) 0.0155(10)
F12 0.0701(15) 0.0454(12) 0.0380(11) 0.0252(9) 0.0306(11) 0.0306(11)
F4 0.0626(14) 0.0223(9) 0.0509(13) 0.0127(9) 0.0102(11) 0.0053(9)
F2 0.0542(13) 0.0399(11) 0.0433(11) -0.0081(9) 0.0281(10) 0.0147(10)
F18 0.0467(13) 0.0259(12) 0.0333(11) -0.0028(9) 0.0138(10) 0.0126(10)
F6 0.106(2) 0.0377(11) 0.0466(12) 0.0241(10) 0.0482(14) 0.0388(13)
F1 0.0880(18) 0.0207(9) 0.0498(13) 0.0041(8) 0.0302(12) 0.0204(10)
F33 0.0250(11) 0.0589(16) 0.0481(14) -0.0224(12) 0.0004(10) 0.0230(11)
F30 0.088(3) 0.0279(12) 0.062(2) -0.0047(12) 0.060(2) 0.0016(13)
F19 0.0352(11) 0.115(2) 0.0522(13) 0.0370(14) 0.0224(10) 0.0487(14)
F3 0.0444(12) 0.0659(15) 0.0471(13) -0.0385(12) -0.0172(10) 0.0291(11)
F7 0.0449(12) 0.0787(17) 0.0283(10) -0.0069(10) -0.0011(9) 0.0256(12)
F5 0.0438(12) 0.0621(15) 0.0679(15) 0.0318(12) 0.0173(11) 0.0334(11)
F11 0.0337(11) 0.125(2) 0.0463(13) 0.0465(14) 0.0294(10) 0.0334(13)
F8 0.0469(13) 0.111(2) 0.0253(10) -0.0021(12) 0.0171(10) 0.0176(14)
F20 0.0358(12) 0.102(2) 0.090(2) 0.0754(18) 0.0226(13) 0.0340(13)
F28 0.083(3) 0.092(2) 0.0389(16) 0.0342(17) 0.0433(18) 0.049(2)
F21 0.0539(15) 0.100(2) 0.0446(14) -0.0175(14) -0.0225(12) 0.0399(15)
F17 0.0343(13) 0.0326(13) 0.096(3) -0.0035(16) -0.0021(14) 0.0203(11)
F29 0.0322(13) 0.071(3) 0.0545(17) -0.0075(16) 0.0261(12) 0.0085(12)
F16 0.111(4) 0.0279(13) 0.0559(17) 0.0228(12) 0.051(2) 0.0296(18)
F32 0.0633(17) 0.105(2) 0.0352(13) 0.0273(14) 0.0197(12) 0.0683(18)
C30 0.0173(12) 0.0205(13) 0.0228(13) 0.0054(10) 0.0062(10) 0.0066(10)
C33 0.0159(12) 0.0175(12) 0.0154(12) 0.0026(9) 0.0046(9) 0.0049(9)
F9 0.160(3) 0.0310(12) 0.0354(13) -0.0119(10) 0.0077(16) 0.0089(16)
F31 0.0241(12) 0.0469(15) 0.118(3) 0.0230(16) 0.0345(15) 0.0131(11)
C48 0.0227(13) 0.0168(12) 0.0177(12) 0.0012(10) 0.0067(10) 0.0054(10)
C29 0.0178(12) 0.0211(12) 0.0165(12) 0.0052(10) 0.0060(10) 0.0056(10)
C28 0.0154(11) 0.0134(11) 0.0165(12) 0.0013(9) 0.0060(9) 0.0035(9)
C47 0.0167(12) 0.0206(13) 0.0170(12) 0.0000(10) 0.0023(10) 0.0024(10)
C37 0.0162(12) 0.0208(13) 0.0184(12) 0.0027(10) 0.0063(10) 0.0045(10)
C38 0.0205(13) 0.0240(14) 0.0217(13) -0.0027(11) 0.0082(11) 0.0029(11)
C20 0.0125(11) 0.0187(12) 0.0151(11) 0.0012(9) 0.0030(9) 0.0015(9)
C24 0.0210(13) 0.0192(13) 0.0203(13) 0.0017(10) 0.0029(10) 0.0025(10)
C25 0.0177(12) 0.0196(12) 0.0171(12) 0.0021(10) 0.0049(10) 0.0034(10)
C46 0.0160(12) 0.0216(13) 0.0180(12) 0.0042(10) 0.0062(10) 0.0052(10)
C44 0.0153(12) 0.0158(11) 0.0150(11) 0.0033(9) 0.0062(9) 0.0028(9)
C13 0.0172(12) 0.0271(14) 0.0270(14) 0.0049(11) 0.0094(11) 0.0052(11)
C45 0.0170(12) 0.0180(12) 0.0153(12) 0.0019(9) 0.0067(10) 0.0045(10)
C32 0.0203(13) 0.0190(12) 0.0174(12) 0.0030(10) 0.0081(10) 0.0055(10)
C49 0.0166(12) 0.0163(12) 0.0198(12) 0.0021(10) 0.0065(10) 0.0053(10)
C23 0.0241(14) 0.0214(13) 0.0185(13) 0.0057(10) 0.0058(11) -0.0001(11)
C40 0.0180(12) 0.0204(13) 0.0272(14) 0.0046(11) 0.0110(11) 0.0073(10)
C31 0.0169(12) 0.0202(12) 0.0253(13) 0.0045(10) 0.0104(10) 0.0061(10)
C22 0.0190(12) 0.0255(14) 0.0157(12) 0.0013(10) 0.0055(10) 0.0003(10)
C21 0.0167(12) 0.0198(12) 0.0193(12) 0.0027(10) 0.0070(10) 0.0028(10)
C41 0.0156(12) 0.0206(12) 0.0191(12) 0.0027(10) 0.0077(10) 0.0054(10)
C36 0.0113(11) 0.0188(12) 0.0186(12) 0.0009(10) 0.0063(9) 0.0037(9)
C6 0.0274(14) 0.0276(15) 0.0220(14) 0.0065(11) 0.0070(12) 0.0038(12)
C14 0.0262(15) 0.0425(18) 0.0295(16) 0.0042(13) 0.0100(13) 0.0132(13)
C50 0.0260(14) 0.0247(14) 0.0244(14) -0.0056(11) 0.0015(12) 0.0084(12)
C8 0.0345(17) 0.0267(15) 0.0266(15) 0.0050(12) 0.0011(13) 0.0071(13)
C1 0.0190(13) 0.0268(14) 0.0227(13) 0.0058(11) 0.0080(11) 0.0069(11)
C39 0.0246(14) 0.0181(13) 0.0312(15) -0.0022(11) 0.0135(12) 0.0048(11)
C34 0.0248(14) 0.0372(16) 0.0242(14) 0.0082(12) 0.0135(12) 0.0119(12)
C7 0.0221(13) 0.0239(14) 0.0171(12) 0.0046(10) 0.0010(10) -0.0005(11)
C51 0.0181(13) 0.0294(14) 0.0228(13) -0.0004(11) 0.0040(11) 0.0076(11)
C5 0.0317(16) 0.0311(16) 0.0225(14) 0.0017(12) 0.0033(12) 0.0066(13)
C9 0.049(2) 0.0283(17) 0.0340(18) 0.0054(14) -0.0084(16) 0.0086(15)
C18 0.0269(15) 0.0350(16) 0.0262(15) 0.0055(12) 0.0120(12) 0.0094(13)
C43 0.0333(16) 0.0219(14) 0.0341(16) 0.0064(12) 0.0128(13) 0.0124(12)
C35 0.0212(14) 0.0459(19) 0.0311(16) 0.0151(14) 0.0096(12) 0.0138(13)
C4 0.0314(16) 0.0435(18) 0.0193(14) 0.0062(13) 0.0073(12) 0.0103(14)
C26 0.0335(16) 0.0298(15) 0.0259(15) 0.0022(12) 0.0171(13) 0.0015(13)
B1 0.0132(12) 0.0167(13) 0.0148(13) 0.0014(10) 0.0053(10) 0.0042(10)
C12 0.0250(15) 0.0392(17) 0.0210(14) 0.0080(12) 0.0032(12) -0.0034(13)
C2 0.0443(19) 0.0291(16) 0.0279(16) 0.0060(13) 0.0152(14) 0.0008(14)
C10 0.050(2) 0.0346(19) 0.0364(19) 0.0179(15) -0.0078(17) -0.0071(17)
C17 0.0348(17) 0.0391(18) 0.0384(18) 0.0038(14) 0.0200(14) 0.0136(14)
C16 0.0276(16) 0.0404(18) 0.051(2) 0.0096(15) 0.0199(15) 0.0163(14)
C27 0.0371(17) 0.0209(14) 0.0268(15) 0.0054(11) 0.0094(13) 0.0064(12)
C42 0.0339(16) 0.0323(16) 0.0269(15) -0.0057(12) 0.0083(13) 0.0068(13)
C3 0.049(2) 0.0414(19) 0.0272(16) 0.0114(14) 0.0177(15) 0.0022(16)
C11 0.0344(18) 0.053(2) 0.0297(17) 0.0186(16) 0.0030(14) -0.0088(17)
C15 0.0273(16) 0.054(2) 0.0383(18) 0.0102(16) 0.0096(14) 0.0206(15)
C19 0.073(6) 0.075(6) 0.080(6) 0.036(5) 0.047(5) 0.056(5)
F15 0.111(4) 0.0279(13) 0.0559(17) 0.0228(12) 0.051(2) 0.0296(18)
F13 0.0343(13) 0.0326(13) 0.096(3) -0.0035(16) -0.0021(14) 0.0203(11)
F14 0.0467(13) 0.0259(12) 0.0333(11) -0.0028(9) 0.0138(10) 0.0126(10)
F27 0.083(3) 0.092(2) 0.0389(16) 0.0342(17) 0.0433(18) 0.049(2)
F25 0.0322(13) 0.071(3) 0.0545(17) -0.0075(16) 0.0261(12) 0.0085(12)
F26 0.088(3) 0.0279(12) 0.062(2) -0.0047(12) 0.060(2) 0.0016(13)
F36 0.0633(17) 0.105(2) 0.0352(13) 0.0273(14) 0.0197(12) 0.0683(18)
F35 0.0241(12) 0.0469(15) 0.118(3) 0.0230(16) 0.0345(15) 0.0131(11)
F34 0.0250(11) 0.0589(16) 0.0481(14) -0.0224(12) 0.0004(10) 0.0230(11)

loop_
_atom_type_symbol
_atom_type_description
_atom_type_scat_dispersion_real
_atom_type_scat_dispersion_imag
_atom_type_scat_source
C C 0.0181 0.0091 'International Tables Vol C Tables 4.2.6.8 and 6.1.1.4'
H H 0.0000 0.0000 'International Tables Vol C Tables 4.2.6.8 and 6.1.1.4'
B B 0.0090 0.0039 'International Tables Vol C Tables 4.2.6.8 and 6.1.1.4'
Cl Cl 0.3639 0.7018 'International Tables Vol C Tables 4.2.6.8 and 6.1.1.4'
F F 0.0727 0.0534 'International Tables Vol C Tables 4.2.6.8 and 6.1.1.4'
I I -0.3257 6.8362 'International Tables Vol C Tables 4.2.6.8 and 6.1.1.4'
P P 0.2955 0.4335 'International Tables Vol C Tables 4.2.6.8 and 6.1.1.4'

loop_
_exptl_crystal_face_index_h
_exptl_crystal_face_index_k
_exptl_crystal_face_index_l
_exptl_crystal_face_perp_dist
7 -7 -1 0.0520
-2 0 -9 0.1078
-6 4 -3 0.1012
4 -4 -10 0.0934
1 1 10 0.0239
-5 -5 5 0.1393
-7 7 2 0.0419
5 5 -5 0.1309
7 -5 -6 0.0918

loop_
_geom_angle_atom_site_label_1
_geom_angle_atom_site_label_2
_geom_angle_atom_site_label_3
_geom_angle
C13 P1 I1 108.22(10)
C13 P1 C1 109.98(14)
C1 P1 I1 108.69(9)
C7 P1 I1 108.49(9)
C7 P1 C13 112.46(14)
C7 P1 C1 108.94(14)
C29 C30 C35 119.7(2)
C31 C30 C29 120.7(2)
C31 C30 C35 119.6(2)
C28 C33 H33 119.0
C32 C33 H33 119.0
C32 C33 C28 122.0(2)
C47 C48 C49 121.0(2)
C47 C48 C50 120.3(2)
C49 C48 C50 118.7(2)
C30 C29 H29 118.7
C30 C29 C28 122.6(2)
C28 C29 H29 118.7
C33 C28 B1 121.5(2)
C29 C28 C33 115.7(2)
C29 C28 B1 122.5(2)
C48 C47 C46 118.0(2)
C48 C47 H47 123(2)
C46 C47 H47 119(2)
C38 C37 H37 118.8
C36 C37 H37 118.8
C36 C37 C38 122.3(3)
C37 C38 C42 118.0(3)
C39 C38 C37 120.9(3)
C39 C38 C42 121.1(3)
C25 C20 C21 115.7(2)
C25 C20 B1 121.8(2)
C21 C20 B1 122.2(2)
C25 C24 C27 118.5(3)
C23 C24 C25 121.3(3)
C23 C24 C27 120.2(3)
C20 C25 H25 119.0
C24 C25 C20 122.0(3)
C24 C25 H25 119.0
C47 C46 C45 121.0(2)
C47 C46 C51 118.1(2)
C45 C46 C51 120.9(2)
C45 C44 B1 122.9(2)
C49 C44 C45 115.9(2)
C49 C44 B1 120.8(2)
C14 C13 P1 119.6(2)
C14 C13 C18 120.7(3)
C18 C13 P1 119.7(2)
C46 C45 C44 122.0(2)
C46 C45 H45 117(2)
C44 C45 H45 121(2)
C33 C32 C34 118.7(2)
C31 C32 C33 121.2(2)
C31 C32 C34 120.1(2)
C48 C49 C44 122.2(2)
C48 C49 H49 118.9
C44 C49 H49 118.9
C24 C23 H23 121.1
C24 C23 C22 117.8(3)
C22 C23 H23 121.1
C41 C40 C43 119.0(3)
C39 C40 C41 120.8(3)
C39 C40 C43 120.2(3)
C30 C31 H31 121.1
C32 C31 C30 117.8(2)
C32 C31 H31 121.1
C23 C22 C21 120.9(3)
C23 C22 C26 119.7(3)
C21 C22 C26 119.4(3)
C20 C21 H21 118.9
C22 C21 C20 122.3(3)
C22 C21 H21 118.9
C40 C41 H41 118.9
C40 C41 C36 122.2(2)
C36 C41 H41 118.9
C37 C36 C41 115.7(2)
C37 C36 B1 123.1(2)
C41 C36 B1 120.8(2)
C1 C6 H6 120.1
C5 C6 H6 120.1
C5 C6 C1 119.8(3)
C13 C14 H14 120.3
C15 C14 C13 119.4(3)
C15 C14 H14 120.3
F2 C50 C48 112.5(2)
F1 C50 F2 104.9(3)
F1 C50 C48 111.7(3)
F3 C50 F2 106.1(3)
F3 C50 F1 107.7(3)
F3 C50 C48 113.5(2)
C7 C8 H8 120.6
C9 C8 H8 120.6
C9 C8 C7 118.9(3)
C6 C1 P1 119.3(2)
C2 C1 P1 120.7(2)
C2 C1 C6 120.0(3)
C38 C39 C40 118.1(3)
C38 C39 H39 121.0
C40 C39 H39 121.0
F10 C34 F12 104.9(3)
F10 C34 C32 112.7(2)
F12 C34 C32 112.0(2)
F11 C34 F10 106.9(3)
F11 C34 F12 106.2(3)
F11 C34 C32 113.5(3)
C8 C7 P1 118.3(2)
C12 C7 P1 120.8(3)
C12 C7 C8 120.9(3)
F33 C51 F32 106.7(3)
F33 C51 F31 105.8(3)
F33 C51 C46 114.3(2)
F32 C51 F31 104.2(3)
F32 C51 C46 112.9(2)
F31 C51 C46 112.2(2)
F36 C51 C46 108.2(7)
F36 C51 F35 105.1(9)
F35 C51 C46 108.3(7)
F34 C51 C46 115.9(7)
F34 C51 F36 110.1(10)
F34 C51 F35 108.7(9)
C6 C5 H5 119.9
C4 C5 C6 120.2(3)
C4 C5 H5 119.9
C8 C9 H9 120.1
C10 C9 C8 119.7(4)
C10 C9 H9 120.1
C13 C18 H18 120.4
C17 C18 C13 119.2(3)
C17 C18 H18 120.4
F4 C43 F6 106.6(3)
F4 C43 F5 105.9(3)
F4 C43 C40 112.4(3)
F6 C43 C40 112.2(2)
F5 C43 F6 106.8(3)
F5 C43 C40 112.5(3)
F19 C35 F20 105.9(3)
F19 C35 F21 106.7(3)
F19 C35 C30 113.8(3)
F20 C35 C30 111.9(3)
F21 C35 F20 106.2(3)
F21 C35 C30 111.9(3)
C5 C4 C3 120.1(3)
C5 C4 H4 120(3)
C3 C4 H4 120(2)
F30 C26 F28 106.4(3)
F30 C26 F29 107.7(3)
F30 C26 C22 113.5(3)
F28 C26 C22 111.1(3)
F29 C26 F28 104.4(3)
F29 C26 C22 113.1(3)
F27 C26 C22 110.4(8)
F25 C26 C22 110.9(14)
F25 C26 F27 101.3(11)
F26 C26 C22 119.8(11)
F26 C26 F27 105.3(10)
F26 C26 F25 107.5(12)
C20 B1 C28 112.5(2)
C44 B1 C28 111.9(2)
C44 B1 C20 103.34(19)
C44 B1 C36 113.0(2)
C36 B1 C28 103.76(19)
C36 B1 C20 112.6(2)
C7 C12 H12 120.4
C11 C12 C7 119.2(4)
C11 C12 H12 120.4
C1 C2 H2 120.2
C3 C2 C1 119.6(3)
C3 C2 H2 120.2
C9 C10 H10 119.4
C11 C10 C9 121.2(3)
C11 C10 H10 119.4
C18 C17 H17 120.0
C16 C17 C18 120.1(3)
C16 C17 H17 120.0
C17 C16 H16 119.7
C17 C16 C15 120.7(3)
C15 C16 H16 119.7
F18 C27 F16 105.0(3)
F18 C27 C24 111.5(3)
F17 C27 F18 107.2(3)
F17 C27 F16 108.6(3)
F17 C27 C24 112.2(3)
F16 C27 C24 111.9(3)
F15 C27 C24 111.6(9)
F13 C27 C24 121.9(9)
F13 C27 F15 99.9(10)
F13 C27 F14 104.1(10)
F14 C27 C24 117.4(7)
F14 C27 F15 98.2(9)
F7 C42 C38 112.5(3)
F8 C42 F7 102.6(3)
F8 C42 C38 112.4(3)
F9 C42 F7 105.8(3)
F9 C42 F8 108.5(3)
F9 C42 C38 114.2(3)
C4 C3 H3 119.9
C2 C3 C4 120.2(3)
C2 C3 H3 119.9
C12 C11 H11 120.0
C10 C11 C12 120.0(4)
C10 C11 H11 120.0
C14 C15 H15 120.0
C16 C15 C14 119.9(3)
C16 C15 H15 120.0
Cl1 C19 H19A 110.2
Cl1 C19 H19B 110.2
Cl1 C19 Cl2 107.5(5)
H19A C19 H19B 108.5
Cl2 C19 H19A 110.2
Cl2 C19 H19B 110.2

loop_
_geom_bond_atom_site_label_1
_geom_bond_atom_site_label_2
_geom_bond_distance
I1 P1 2.3792(7)
P1 C13 1.787(3)
P1 C1 1.792(3)
P1 C7 1.787(3)
F10 C34 1.336(4)
F12 C34 1.338(4)
F4 C43 1.329(4)
F2 C50 1.339(4)
F18 C27 1.327(4)
F6 C43 1.337(4)
F1 C50 1.332(4)
F33 C51 1.319(4)
F30 C26 1.315(4)
F19 C35 1.319(4)
F3 C50 1.328(4)
F7 C42 1.354(4)
F5 C43 1.330(4)
F11 C34 1.330(4)
F8 C42 1.331(4)
F20 C35 1.329(4)
F28 C26 1.346(4)
F21 C35 1.321(4)
F17 C27 1.311(4)
F29 C26 1.318(4)
F16 C27 1.343(4)
F32 C51 1.328(4)
C30 C29 1.393(4)
C30 C31 1.390(4)
C30 C35 1.497(4)
C33 H33 0.9300
C33 C28 1.404(4)
C33 C32 1.393(4)
F9 C42 1.306(4)
F31 C51 1.344(4)
C48 C47 1.386(4)
C48 C49 1.391(4)
C48 C50 1.500(4)
C29 H29 0.9300
C29 C28 1.398(4)
C28 B1 1.644(4)
C47 C46 1.388(4)
C47 H47 0.92(3)
C37 H37 0.9300
C37 C38 1.398(4)
C37 C36 1.397(4)
C38 C39 1.384(4)
C38 C42 1.497(4)
C20 C25 1.401(4)
C20 C21 1.403(4)
C20 B1 1.640(4)
C24 C25 1.392(4)
C24 C23 1.387(4)
C24 C27 1.501(4)
C25 H25 0.9300
C46 C45 1.393(4)
C46 C51 1.497(4)
C44 C45 1.404(4)
C44 C49 1.402(4)
C44 B1 1.638(4)
C13 C14 1.393(4)
C13 C18 1.395(4)
C45 H45 0.93(4)
C32 C31 1.387(4)
C32 C34 1.498(4)
C49 H49 0.9300
C23 H23 0.9300
C23 C22 1.387(4)
C40 C41 1.395(4)
C40 C39 1.391(4)
C40 C43 1.497(4)
C31 H31 0.9300
C22 C21 1.394(4)
C22 C26 1.498(4)
C21 H21 0.9300
C41 H41 0.9300
C41 C36 1.405(4)
C36 B1 1.639(4)
C6 H6 0.9300
C6 C1 1.390(4)
C6 C5 1.384(4)
C14 H14 0.9300
C14 C15 1.389(5)
C8 H8 0.9300
C8 C7 1.399(5)
C8 C9 1.394(5)
C1 C2 1.390(4)
C39 H39 0.9300
C7 C12 1.396(4)
C51 F36 1.323(10)
C51 F35 1.325(11)
C51 F34 1.260(10)
C5 H5 0.9300
C5 C4 1.377(5)
C9 H9 0.9300
C9 C10 1.390(7)
C18 H18 0.9300
C18 C17 1.388(5)
C4 C3 1.387(5)
C4 H4 0.97(4)
C26 F27 1.371(12)
C26 F25 1.325(13)
C26 F26 1.292(12)
C12 H12 0.9300
C12 C11 1.390(5)
C2 H2 0.9300
C2 C3 1.384(5)
C10 H10 0.9300
C10 C11 1.373(7)
C17 H17 0.9300
C17 C16 1.384(5)
C16 H16 0.9300
C16 C15 1.385(5)
C27 F15 1.406(13)
C27 F13 1.341(12)
C27 F14 1.356(11)
C3 H3 0.9300
C11 H11 0.9300
C15 H15 0.9300
Cl1 C19 1.802(9)
C19 H19A 0.9700
C19 H19B 0.9700
C19 Cl2 1.827(8)

loop_
_exptl_oxdiff_crystal_face_indexfrac_h
_exptl_oxdiff_crystal_face_indexfrac_k
_exptl_oxdiff_crystal_face_indexfrac_l
_exptl_oxdiff_crystal_face_x
_exptl_oxdiff_crystal_face_y
_exptl_oxdiff_crystal_face_z
6.5267 -6.9804 -1.4497 -0.0689 -0.2833 0.9566
-1.8959 -0.1746 -9.2395 0.9501 -0.2277 -0.2134
-6.3712 3.5240 -3.4832 0.5660 -0.1366 -0.8130
3.9169 -3.9899 -10.0870 0.8173 -0.1948 0.5423
0.9273 0.8744 9.8107 -0.9689 0.2320 0.0860
-4.8957 -4.6146 5.3235 -0.2211 -0.9255 -0.3075
-6.7072 6.7918 1.6539 0.0602 0.2470 -0.9671
4.7951 4.7236 -5.3017 0.2222 0.9300 0.2927
7.0674 -5.4230 -6.2890 0.3396 -0.0799 0.9372
